data_4025580
loop_
_publ_author_name
'Yu-Ming Zhao'
'Peiming Gu'
'Yong-Qiang Tu'
'Hai-Jun Zhang'
'Qing-Wei Zhang'
'Chun-An Fan'

_publ_section_title
;
 One-Pot Synthesis of Aminoenone via Direct Reaction of the Chloroalkyl
 Enone with NaN3: Rapid Access to Polycyclic Alkaloids
;
_journal_name_full 'Journal of Organic Chemistry'
_journal_page_first 5289
_journal_page_last 5295
_journal_paper_doi 10.1021/jo101226r
_journal_volume 75
_journal_year 2010
_chemical_formula_sum 'C14 H13 N O3'
_chemical_formula_weight 243.25
_chemical_name_systematic
; 
 ? 
;
_space_group_IT_number 61
_symmetry_cell_setting orthorhombic
_symmetry_space_group_name_Hall '-P 2ac 2ab'
_symmetry_space_group_name_H-M 'P b c a'
_atom_sites_solution_hydrogens geom
_atom_sites_solution_primary direct
_atom_sites_solution_secondary difmap
_audit_creation_method SHELXL-97
_cell_angle_alpha 90.00
_cell_angle_beta 90.00
_cell_angle_gamma 90.00
_cell_formula_units_Z 8
_cell_length_a 12.787(5)
_cell_length_b 7.464(3)
_cell_length_c 23.799(10)
_cell_measurement_reflns_used 1765
_cell_measurement_temperature 296(2)
_cell_measurement_theta_max 0.00
_cell_measurement_theta_min 0.00
_cell_volume 2271.4(16)
_computing_cell_refinement 'Bruker SMART'
_computing_data_collection 'Bruker SMART'
_computing_data_reduction 'Bruker SAINT'
_computing_molecular_graphics 'Bruker SHELXTL'
_computing_publication_material 'Bruker SHELXTL'
_computing_structure_refinement 'SHELXL-97 (Sheldrick, 1997)'
_computing_structure_solution 'SHELXS-97 (Sheldrick, 1990)'
_diffrn_ambient_temperature 296(2)
_diffrn_measured_fraction_theta_full 0.980
_diffrn_measured_fraction_theta_max 0.980
_diffrn_measurement_device_type 'CCD area detector'
_diffrn_measurement_method 'phi and omega scans'
_diffrn_radiation_monochromator graphite
_diffrn_radiation_source 'fine-focus sealed tube'
_diffrn_radiation_type MoK\a
_diffrn_radiation_wavelength 0.71073
_diffrn_reflns_av_R_equivalents 0.0429
_diffrn_reflns_av_sigmaI/netI 0.0256
_diffrn_reflns_limit_h_max 14
_diffrn_reflns_limit_h_min -14
_diffrn_reflns_limit_k_max 8
_diffrn_reflns_limit_k_min -8
_diffrn_reflns_limit_l_max 20
_diffrn_reflns_limit_l_min -27
_diffrn_reflns_number 10301
_diffrn_reflns_theta_full 24.53
_diffrn_reflns_theta_max 24.53
_diffrn_reflns_theta_min 1.71
_exptl_absorpt_coefficient_mu 0.101
_exptl_absorpt_correction_T_max 0.9781
_exptl_absorpt_correction_T_min 0.9732
_exptl_absorpt_correction_type multi-scan
_exptl_absorpt_process_details sadabs
_exptl_crystal_colour yellow
_exptl_crystal_density_diffrn 1.423
_exptl_crystal_density_method 'not measured'
_exptl_crystal_description block
_exptl_crystal_F_000 1024
_exptl_crystal_size_max 0.32
_exptl_crystal_size_mid 0.23
_exptl_crystal_size_min 0.22
_refine_diff_density_max 0.126
_refine_diff_density_min -0.181
_refine_diff_density_rms 0.034
_refine_ls_extinction_method none
_refine_ls_goodness_of_fit_ref 1.056
_refine_ls_hydrogen_treatment constr
_refine_ls_matrix_type full
_refine_ls_number_parameters 163
_refine_ls_number_reflns 1861
_refine_ls_number_restraints 0
_refine_ls_restrained_S_all 1.056
_refine_ls_R_factor_all 0.0627
_refine_ls_R_factor_gt 0.0415
_refine_ls_shift/su_max 0.000
_refine_ls_shift/su_mean 0.000
_refine_ls_structure_factor_coef Fsqd
_refine_ls_weighting_details 'calc w=1/[\s^2^(Fo^2^)+(0.0462P)^2^+0.2700P] where P=(Fo^2^+2Fc^2^)/3'
_refine_ls_weighting_scheme calc
_refine_ls_wR_factor_gt 0.0920
_refine_ls_wR_factor_ref 0.1015
_reflns_number_gt 1331
_reflns_number_total 1861
_reflns_threshold_expression >2sigma(I)
_cod_data_source_file jo101226r_si_002.cif
_cod_data_source_block pbca
_cod_depositor_comments
;
The following automatic conversions were performed:

'_symmetry_cell_setting' value 'Orthorhombic' changed to
'orthorhombic' according to the built-in table from CIF Core
dictionary named 'cif_core.dic' version 2.4.1 from 2010-06-29.

Automatic conversion script
Id: cif_fix_values 1646 2011-03-28 12:23:43Z adriana 
;
_cod_original_cell_volume 2271.5(17)
_cod_database_code 4025580

loop_
_symmetry_equiv_pos_as_xyz
'x, y, z'
'-x+1/2, -y, z+1/2'
'-x, y+1/2, -z+1/2'
'x+1/2, -y+1/2, -z'
'-x, -y, -z'
'x-1/2, y, -z-1/2'
'x, -y-1/2, z-1/2'
'-x-1/2, y-1/2, z'

loop_
_atom_site_label
_atom_site_type_symbol
_atom_site_fract_x
_atom_site_fract_y
_atom_site_fract_z
_atom_site_U_iso_or_equiv
_atom_site_adp_type
_atom_site_occupancy
_atom_site_symmetry_multiplicity
_atom_site_calc_flag
_atom_site_refinement_flags
_atom_site_disorder_assembly
_atom_site_disorder_group
C1 C 0.73420(18) 0.1285(3) 0.97875(9) 0.0628(6) Uani 1 1 d . . .
C2 C 0.84043(17) 0.1174(3) 0.95340(8) 0.0658(6) Uani 1 1 d . . .
H2A H 0.8765 0.0104 0.9660 0.079 Uiso 1 1 calc R . .
H2B H 0.8819 0.2214 0.9635 0.079 Uiso 1 1 calc R . .
C3 C 0.82180(15) 0.1110(3) 0.89004(8) 0.0551(5) Uani 1 1 d . . .
H3A H 0.8523 0.2149 0.8719 0.066 Uiso 1 1 calc R . .
H3B H 0.8524 0.0037 0.8740 0.066 Uiso 1 1 calc R . .
C4 C 0.70409(14) 0.1101(2) 0.88287(8) 0.0451(5) Uani 1 1 d . . .
C5 C 0.65674(16) 0.1213(3) 0.93390(8) 0.0534(5) Uani 1 1 d . . .
C6 C 0.47155(16) 0.1405(3) 0.90808(9) 0.0648(6) Uani 1 1 d . . .
H6A H 0.4736 0.2579 0.8906 0.078 Uiso 1 1 calc R . .
H6B H 0.4047 0.1282 0.9269 0.078 Uiso 1 1 calc R . .
C7 C 0.48045(14) -0.0022(3) 0.86284(8) 0.0557(5) Uani 1 1 d . . .
H7A H 0.5017 -0.1136 0.8804 0.067 Uiso 1 1 calc R . .
H7B H 0.4118 -0.0211 0.8466 0.067 Uiso 1 1 calc R . .
C8 C 0.55608(13) 0.0399(2) 0.81602(8) 0.0456(5) Uani 1 1 d . . .
C9 C 0.52061(14) 0.0201(3) 0.76091(8) 0.0515(5) Uani 1 1 d . . .
H9 H 0.4526 -0.0178 0.7537 0.062 Uiso 1 1 calc R . .
C10 C 0.58747(15) 0.0573(2) 0.71773(8) 0.0483(5) Uani 1 1 d . . .
C11 C 0.66862(17) 0.0772(3) 0.63535(9) 0.0651(6) Uani 1 1 d . . .
H11A H 0.6626 0.1576 0.6035 0.078 Uiso 1 1 calc R . .
H11B H 0.6965 -0.0362 0.6222 0.078 Uiso 1 1 calc R . .
C12 C 0.68754(14) 0.1165(2) 0.72737(7) 0.0466(5) Uani 1 1 d . . .
C13 C 0.72532(14) 0.1374(2) 0.78031(8) 0.0477(5) Uani 1 1 d . . .
H13 H 0.7932 0.1778 0.7862 0.057 Uiso 1 1 calc R . .
C14 C 0.65922(13) 0.0966(2) 0.82639(7) 0.0426(5) Uani 1 1 d . . .
N1 N 0.55400(14) 0.1280(3) 0.94894(8) 0.0757(6) Uani 1 1 d . . .
H1 H 0.5380 0.1247 0.9840 0.091 Uiso 1 1 calc R . .
O1 O 0.71266(15) 0.1430(2) 1.02883(6) 0.0911(6) Uani 1 1 d . . .
O2 O 0.56875(10) 0.05078(19) 0.66075(5) 0.0627(4) Uani 1 1 d . . .
O3 O 0.73624(11) 0.1529(2) 0.67704(5) 0.0636(4) Uani 1 1 d . . .

loop_
_atom_site_aniso_label
_atom_site_aniso_U_11
_atom_site_aniso_U_22
_atom_site_aniso_U_33
_atom_site_aniso_U_23
_atom_site_aniso_U_13
_atom_site_aniso_U_12
C1 0.0853(16) 0.0515(13) 0.0515(13) 0.0001(11) -0.0030(12) -0.0028(11)
C2 0.0722(15) 0.0636(14) 0.0617(14) 0.0017(11) -0.0160(12) -0.0063(11)
C3 0.0517(12) 0.0561(12) 0.0574(13) 0.0011(10) -0.0037(10) -0.0065(10)
C4 0.0477(11) 0.0383(10) 0.0494(12) 0.0009(8) 0.0026(9) -0.0013(8)
C5 0.0599(13) 0.0488(12) 0.0515(12) -0.0004(9) 0.0072(10) -0.0020(10)
C6 0.0557(13) 0.0670(14) 0.0717(15) 0.0126(12) 0.0226(12) 0.0150(11)
C7 0.0400(10) 0.0615(13) 0.0656(13) 0.0122(10) 0.0074(10) 0.0019(9)
C8 0.0401(10) 0.0436(11) 0.0532(12) 0.0051(9) 0.0037(9) 0.0020(8)
C9 0.0378(10) 0.0536(12) 0.0632(13) 0.0049(10) -0.0024(10) -0.0012(9)
C10 0.0513(11) 0.0479(12) 0.0457(12) -0.0006(9) -0.0060(9) 0.0042(9)
C11 0.0731(15) 0.0727(15) 0.0493(12) -0.0025(11) 0.0011(11) 0.0084(12)
C12 0.0474(11) 0.0493(12) 0.0431(11) 0.0021(9) 0.0091(9) 0.0011(9)
C13 0.0400(10) 0.0503(12) 0.0527(12) -0.0019(9) 0.0037(9) -0.0043(9)
C14 0.0406(10) 0.0405(11) 0.0468(11) 0.0001(8) 0.0054(9) 0.0020(8)
N1 0.0680(12) 0.1055(16) 0.0536(11) 0.0008(10) 0.0176(10) 0.0023(11)
O1 0.1229(15) 0.1029(14) 0.0474(10) -0.0037(9) 0.0009(9) -0.0021(11)
O2 0.0615(9) 0.0757(10) 0.0509(9) -0.0021(7) -0.0044(7) 0.0004(7)
O3 0.0641(9) 0.0789(11) 0.0479(8) -0.0013(7) 0.0097(7) -0.0068(8)

loop_
_atom_type_symbol
_atom_type_description
_atom_type_scat_dispersion_real
_atom_type_scat_dispersion_imag
_atom_type_scat_source
C C 0.0033 0.0016 'International Tables Vol C Tables 4.2.6.8 and 6.1.1.4'
H H 0.0000 0.0000 'International Tables Vol C Tables 4.2.6.8 and 6.1.1.4'
N N 0.0061 0.0033 'International Tables Vol C Tables 4.2.6.8 and 6.1.1.4'
O O 0.0106 0.0060 'International Tables Vol C Tables 4.2.6.8 and 6.1.1.4'

loop_
_geom_angle_atom_site_label_1
_geom_angle_atom_site_label_2
_geom_angle_atom_site_label_3
_geom_angle
_geom_angle_site_symmetry_1
_geom_angle_site_symmetry_3
_geom_angle_publ_flag
O1 C1 C5 124.2(2) . . ?
O1 C1 C2 127.1(2) . . ?
C5 C1 C2 108.74(18) . . ?
C1 C2 C3 105.04(16) . . ?
C1 C2 H2A 110.7 . . ?
C3 C2 H2A 110.7 . . ?
C1 C2 H2B 110.7 . . ?
C3 C2 H2B 110.7 . . ?
H2A C2 H2B 108.8 . . ?
C4 C3 C2 105.44(16) . . ?
C4 C3 H3A 110.7 . . ?
C2 C3 H3A 110.7 . . ?
C4 C3 H3B 110.7 . . ?
C2 C3 H3B 110.7 . . ?
H3A C3 H3B 108.8 . . ?
C5 C4 C14 130.49(17) . . ?
C5 C4 C3 109.98(17) . . ?
C14 C4 C3 119.53(15) . . ?
C4 C5 N1 131.79(19) . . ?
C4 C5 C1 110.72(18) . . ?
N1 C5 C1 117.48(19) . . ?
N1 C6 C7 112.29(17) . . ?
N1 C6 H6A 109.1 . . ?
C7 C6 H6A 109.1 . . ?
N1 C6 H6B 109.1 . . ?
C7 C6 H6B 109.1 . . ?
H6A C6 H6B 107.9 . . ?
C8 C7 C6 115.21(17) . . ?
C8 C7 H7A 108.5 . . ?
C6 C7 H7A 108.5 . . ?
C8 C7 H7B 108.5 . . ?
C6 C7 H7B 108.5 . . ?
H7A C7 H7B 107.5 . . ?
C9 C8 C14 120.09(16) . . ?
C9 C8 C7 117.63(16) . . ?
C14 C8 C7 122.28(16) . . ?
C10 C9 C8 118.83(17) . . ?
C10 C9 H9 120.6 . . ?
C8 C9 H9 120.6 . . ?
C9 C10 C12 121.56(17) . . ?
C9 C10 O2 128.66(17) . . ?
C12 C10 O2 109.74(16) . . ?
O2 C11 O3 107.55(15) . . ?
O2 C11 H11A 110.2 . . ?
O3 C11 H11A 110.2 . . ?
O2 C11 H11B 110.2 . . ?
O3 C11 H11B 110.2 . . ?
H11A C11 H11B 108.5 . . ?
C13 C12 C10 121.56(17) . . ?
C13 C12 O3 128.55(17) . . ?
C10 C12 O3 109.86(16) . . ?
C12 C13 C14 118.73(17) . . ?
C12 C13 H13 120.6 . . ?
C14 C13 H13 120.6 . . ?
C8 C14 C13 119.20(16) . . ?
C8 C14 C4 123.29(15) . . ?
C13 C14 C4 117.47(16) . . ?
C5 N1 C6 122.14(17) . . ?
C5 N1 H1 118.9 . . ?
C6 N1 H1 118.9 . . ?
C10 O2 C11 104.86(14) . . ?
C12 O3 C11 104.56(15) . . ?

loop_
_geom_bond_atom_site_label_1
_geom_bond_atom_site_label_2
_geom_bond_distance
_geom_bond_site_symmetry_2
_geom_bond_publ_flag
C1 O1 1.228(2) . ?
C1 C5 1.457(3) . ?
C1 C2 1.489(3) . ?
C2 C3 1.527(3) . ?
C2 H2A 0.9700 . ?
C2 H2B 0.9700 . ?
C3 C4 1.515(3) . ?
C3 H3A 0.9700 . ?
C3 H3B 0.9700 . ?
C4 C5 1.359(3) . ?
C4 C14 1.465(2) . ?
C5 N1 1.363(3) . ?
C6 N1 1.437(3) . ?
C6 C7 1.519(3) . ?
C6 H6A 0.9700 . ?
C6 H6B 0.9700 . ?
C7 C8 1.508(2) . ?
C7 H7A 0.9700 . ?
C7 H7B 0.9700 . ?
C8 C9 1.396(3) . ?
C8 C14 1.407(2) . ?
C9 C10 1.365(3) . ?
C9 H9 0.9300 . ?
C10 C12 1.373(3) . ?
C10 O2 1.378(2) . ?
C11 O2 1.427(2) . ?
C11 O3 1.432(2) . ?
C11 H11A 0.9700 . ?
C11 H11B 0.9700 . ?
C12 C13 1.358(2) . ?
C12 O3 1.377(2) . ?
C13 C14 1.418(2) . ?
C13 H13 0.9300 . ?
N1 H1 0.8600 . ?

loop_
_geom_torsion_atom_site_label_1
_geom_torsion_atom_site_label_2
_geom_torsion_atom_site_label_3
_geom_torsion_atom_site_label_4
_geom_torsion
_geom_torsion_site_symmetry_1
_geom_torsion_site_symmetry_2
_geom_torsion_site_symmetry_3
_geom_torsion_site_symmetry_4
_geom_torsion_publ_flag
O1 C1 C2 C3 -177.1(2) . . . . ?
C5 C1 C2 C3 2.3(2) . . . . ?
C1 C2 C3 C4 -2.6(2) . . . . ?
C2 C3 C4 C5 2.1(2) . . . . ?
C2 C3 C4 C14 -177.40(16) . . . . ?
C14 C4 C5 N1 -1.8(4) . . . . ?
C3 C4 C5 N1 178.8(2) . . . . ?
C14 C4 C5 C1 178.74(17) . . . . ?
C3 C4 C5 C1 -0.6(2) . . . . ?
O1 C1 C5 C4 178.32(19) . . . . ?
C2 C1 C5 C4 -1.1(2) . . . . ?
O1 C1 C5 N1 -1.2(3) . . . . ?
C2 C1 C5 N1 179.38(19) . . . . ?
N1 C6 C7 C8 -81.8(2) . . . . ?
C6 C7 C8 C9 -130.33(19) . . . . ?
C6 C7 C8 C14 49.9(2) . . . . ?
C14 C8 C9 C10 -0.3(3) . . . . ?
C7 C8 C9 C10 179.97(17) . . . . ?
C8 C9 C10 C12 -1.2(3) . . . . ?
C8 C9 C10 O2 -178.52(17) . . . . ?
C9 C10 C12 C13 1.3(3) . . . . ?
O2 C10 C12 C13 179.08(16) . . . . ?
C9 C10 C12 O3 -176.83(16) . . . . ?
O2 C10 C12 O3 1.0(2) . . . . ?
C10 C12 C13 C14 0.1(3) . . . . ?
O3 C12 C13 C14 177.81(17) . . . . ?
C9 C8 C14 C13 1.6(3) . . . . ?
C7 C8 C14 C13 -178.67(17) . . . . ?
C9 C8 C14 C4 -176.18(16) . . . . ?
C7 C8 C14 C4 3.5(3) . . . . ?
C12 C13 C14 C8 -1.5(3) . . . . ?
C12 C13 C14 C4 176.41(16) . . . . ?
C5 C4 C14 C8 -19.7(3) . . . . ?
C3 C4 C14 C8 159.68(17) . . . . ?
C5 C4 C14 C13 162.52(19) . . . . ?
C3 C4 C14 C13 -18.1(2) . . . . ?
C4 C5 N1 C6 -5.9(4) . . . . ?
C1 C5 N1 C6 173.48(19) . . . . ?
C7 C6 N1 C5 51.6(3) . . . . ?
C9 C10 O2 C11 -171.9(2) . . . . ?
C12 C10 O2 C11 10.4(2) . . . . ?
O3 C11 O2 C10 -17.7(2) . . . . ?
C13 C12 O3 C11 170.17(19) . . . . ?
C10 C12 O3 C11 -11.9(2) . . . . ?
O2 C11 O3 C12 18.2(2) . . . . ?

loop_
_cod_related_entry_id
_cod_related_entry_database
_cod_related_entry_code
1 ChemSpider 30659250
